data_1540546
loop_
_publ_author_name
'Rauch, Michael'
'Ruccolo, Serge'
'Mester, John Paul'
'Rong, Yi'
'Parkin, Gerard'

_publ_section_title
;
 Synthesis, structure and reactivity of a terminal magnesium fluoride
 compound, [TpBut,Me]MgF: hydrogen bonding, halogen bonding and C--F bond
 formation
;
_journal_issue 1
_journal_name_full 'Chem. Sci.'
_journal_page_first 142
_journal_paper_doi 10.1039/C5SC03504J
_journal_volume 7
_journal_year 2016
_chemical_formula_moiety 'C24 H40 B F Mg N6'
_chemical_formula_sum 'C24 H40 B F Mg N6'
_chemical_formula_weight 466.74
_space_group_crystal_system monoclinic
_space_group_IT_number 14
_space_group_name_Hall '-P 2yn'
_space_group_name_H-M_alt 'P 1 21/n 1'
_symmetry_space_group_name_Hall '-P 2yn'
_symmetry_space_group_name_H-M 'P 1 21/n 1'
_atom_sites_solution_hydrogens mixed
_audit_creation_method SHELXL-2014/7
_audit_update_record
;
2015-09-16 deposited with the CCDC.
2015-10-22 downloaded from the CCDC.
;
_cell_angle_alpha 90
_cell_angle_beta 98.992(4)
_cell_angle_gamma 90
_cell_formula_units_Z 4
_cell_length_a 9.422(3)
_cell_length_b 30.397(9)
_cell_length_c 9.544(3)
_cell_measurement_reflns_used 9138
_cell_measurement_temperature 130(2)
_cell_measurement_theta_max 30.55
_cell_measurement_theta_min 2.29
_cell_volume 2699.8(14)
_computing_cell_refinement 'Bruker SAINT'
_computing_data_collection 'Bruker APEX2'
_computing_data_reduction 'Bruker SAINT'
_computing_molecular_graphics 'Bruker SHELXTL'
_computing_publication_material 'Bruker SHELXTL'
_computing_structure_refinement 'SHELXL-2014/7 (Sheldrick, 2014)'
_computing_structure_solution 'SHELXS-97 (Sheldrick 2008)'
_diffrn_ambient_temperature 130(2)
_diffrn_measured_fraction_theta_full 1.000
_diffrn_measured_fraction_theta_max 0.995
_diffrn_measurement_device_type 'Bruker APEX-II CCD'
_diffrn_measurement_method '\f and \w scans'
_diffrn_radiation_type MoK\a
_diffrn_radiation_wavelength 0.71073
_diffrn_reflns_av_R_equivalents 0.0653
_diffrn_reflns_av_unetI/netI 0.0448
_diffrn_reflns_laue_measured_fraction_full 1.000
_diffrn_reflns_laue_measured_fraction_max 0.995
_diffrn_reflns_limit_h_max 13
_diffrn_reflns_limit_h_min -13
_diffrn_reflns_limit_k_max 43
_diffrn_reflns_limit_k_min -43
_diffrn_reflns_limit_l_max 13
_diffrn_reflns_limit_l_min -13
_diffrn_reflns_number 43077
_diffrn_reflns_point_group_measured_fraction_full 1.000
_diffrn_reflns_point_group_measured_fraction_max 0.995
_diffrn_reflns_theta_full 25.000
_diffrn_reflns_theta_max 30.563
_diffrn_reflns_theta_min 1.340
_exptl_absorpt_coefficient_mu 0.095
_exptl_absorpt_correction_T_max 0.7461
_exptl_absorpt_correction_T_min 0.5435
_exptl_absorpt_correction_type empirical
_exptl_absorpt_process_details sadabs
_exptl_crystal_colour colorless
_exptl_crystal_density_diffrn 1.148
_exptl_crystal_description plate
_exptl_crystal_F_000 1008
_exptl_crystal_size_max 0.310
_exptl_crystal_size_mid 0.110
_exptl_crystal_size_min 0.080
_refine_diff_density_max 0.413
_refine_diff_density_min -0.286
_refine_diff_density_rms 0.050
_refine_ls_extinction_method none
_refine_ls_goodness_of_fit_ref 1.036
_refine_ls_hydrogen_treatment mixed
_refine_ls_matrix_type full
_refine_ls_number_parameters 327
_refine_ls_number_reflns 8255
_refine_ls_number_restraints 0
_refine_ls_restrained_S_all 1.036
_refine_ls_R_factor_all 0.0696
_refine_ls_R_factor_gt 0.0507
_refine_ls_shift/su_max 0.000
_refine_ls_shift/su_mean 0.000
_refine_ls_structure_factor_coef Fsqd
_refine_ls_weighting_details 'w=1/[\s^2^(Fo^2^)+(0.0529P)^2^+1.2446P] where P=(Fo^2^+2Fc^2^)/3'
_refine_ls_weighting_scheme calc
_refine_ls_wR_factor_gt 0.1234
_refine_ls_wR_factor_ref 0.1336
_reflns_Friedel_coverage 0.000
_reflns_number_gt 6384
_reflns_number_total 8255
_reflns_threshold_expression 'I > 2\s(I)'
_cod_data_source_file c5sc03504j2.cif
_cod_data_source_block tpmgfs10d
_cod_depositor_comments 'Adding full bibliography for 1540545--1540548.cif.'
_cod_original_cell_volume 2699.9(14)
_cod_database_code 1540546
_shelx_shelxl_version_number 2014/7
_shelx_space_group_comment
; 
The symmetry employed for this shelxl refinement is uniquely defined 
by the following loop, which should always be used as a source of 
symmetry information in preference to the above space-group names. 
They are only intended as comments. 
;
_shelx_estimated_absorpt_t_min 0.971
_shelx_estimated_absorpt_t_max 0.992

loop_
_space_group_symop_operation_xyz
'x, y, z'
'-x+1/2, y+1/2, -z+1/2'
'-x, -y, -z'
'x-1/2, -y-1/2, z-1/2'

loop_
_atom_site_label
_atom_site_type_symbol
_atom_site_fract_x
_atom_site_fract_y
_atom_site_fract_z
_atom_site_U_iso_or_equiv
_atom_site_adp_type
_atom_site_occupancy
_atom_site_site_symmetry_order
_atom_site_calc_flag
_atom_site_refinement_flags_posn
_atom_site_refinement_flags_adp
_atom_site_refinement_flags_occupancy
_atom_site_disorder_assembly
_atom_site_disorder_group
Mg Mg -0.00836(5) 0.13946(2) 0.02583(5) 0.01903(11) Uani 1 1 d . . . . .
F F 0.16718(10) 0.15555(4) -0.00669(10) 0.0368(2) Uani 1 1 d . . . . .
N11 N -0.05195(12) 0.08258(4) 0.13641(12) 0.0192(2) Uani 1 1 d . . . . .
N12 N -0.19669(11) 0.07896(3) 0.14484(12) 0.0178(2) Uani 1 1 d . . . . .
N21 N -0.14033(12) 0.17820(4) 0.13215(12) 0.0186(2) Uani 1 1 d . . . . .
N22 N -0.27415(11) 0.15927(3) 0.13083(11) 0.0175(2) Uani 1 1 d . . . . .
N31 N -0.17450(12) 0.12562(4) -0.14039(12) 0.0197(2) Uani 1 1 d . . . . .
N32 N -0.29931(12) 0.11304(4) -0.09238(12) 0.0191(2) Uani 1 1 d . . . . .
B B -0.30801(15) 0.11258(5) 0.06862(15) 0.0176(3) Uani 1 1 d . . . . .
H H -0.4147(17) 0.1029(5) 0.0823(16) 0.017(4) Uiso 1 1 d . . . . .
C11 C 0.01461(14) 0.04918(4) 0.21226(14) 0.0206(3) Uani 1 1 d . . . . .
C12 C -0.08673(15) 0.02410(4) 0.27019(16) 0.0241(3) Uani 1 1 d . . . . .
H12A H -0.0687 -0.0013 0.3282 0.029 Uiso 1 1 calc R U . . .
C13 C -0.21843(15) 0.04384(4) 0.22575(15) 0.0207(3) Uani 1 1 d . . . . .
C14 C -0.36284(16) 0.03123(5) 0.25952(19) 0.0310(3) Uani 1 1 d . . . . .
H14A H -0.3535 0.0049 0.3197 0.047 Uiso 1 1 calc R U . . .
H14B H -0.4281 0.0250 0.1713 0.047 Uiso 1 1 calc R U . . .
H14C H -0.4016 0.0555 0.3097 0.047 Uiso 1 1 calc R U . . .
C15 C 0.17567(15) 0.04251(5) 0.22621(16) 0.0247(3) Uani 1 1 d . . . . .
C16 C 0.2516(3) 0.08131(11) 0.3101(4) 0.0508(9) Uani 0.808(6) 1 d . . P A 1
H16A H 0.2262 0.1088 0.2583 0.076 Uiso 0.808(6) 1 calc R U P A 1
H16B H 0.3559 0.0770 0.3218 0.076 Uiso 0.808(6) 1 calc R U P A 1
H16C H 0.2212 0.0829 0.4035 0.076 Uiso 0.808(6) 1 calc R U P A 1
C17 C 0.2187(3) -0.00031(12) 0.3033(5) 0.0666(13) Uani 0.808(6) 1 d . . P A 1
H17A H 0.1708 -0.0250 0.2491 0.100 Uiso 0.808(6) 1 calc R U P A 1
H17B H 0.1900 0.0005 0.3976 0.100 Uiso 0.808(6) 1 calc R U P A 1
H17C H 0.3231 -0.0041 0.3130 0.100 Uiso 0.808(6) 1 calc R U P A 1
C18 C 0.2201(3) 0.04096(17) 0.0769(3) 0.0655(12) Uani 0.808(6) 1 d . . P A 1
H18A H 0.2035 0.0698 0.0315 0.098 Uiso 0.808(6) 1 calc R U P A 1
H18B H 0.1627 0.0187 0.0193 0.098 Uiso 0.808(6) 1 calc R U P A 1
H18C H 0.3222 0.0334 0.0855 0.098 Uiso 0.808(6) 1 calc R U P A 1
C16A C 0.2552(15) 0.0825(6) 0.2467(19) 0.0508(9) Uani 0.192(6) 1 d . . P A 2
H16D H 0.2432 0.0991 0.1576 0.076 Uiso 0.192(6) 1 calc R U P A 2
H16E H 0.3572 0.0758 0.2764 0.076 Uiso 0.192(6) 1 calc R U P A 2
H16F H 0.2200 0.1001 0.3201 0.076 Uiso 0.192(6) 1 calc R U P A 2
C17A C 0.2259(14) 0.0176(5) 0.369(2) 0.0666(13) Uani 0.192(6) 1 d . . P A 2
H17D H 0.2020 0.0351 0.4480 0.100 Uiso 0.192(6) 1 calc R U P A 2
H17E H 0.3300 0.0130 0.3808 0.100 Uiso 0.192(6) 1 calc R U P A 2
H17F H 0.1771 -0.0109 0.3667 0.100 Uiso 0.192(6) 1 calc R U P A 2
C18A C 0.2068(14) 0.0152(7) 0.1145(14) 0.0655(12) Uani 0.192(6) 1 d . . P A 2
H18D H 0.1737 0.0296 0.0233 0.098 Uiso 0.192(6) 1 calc R U P A 2
H18E H 0.1575 -0.0130 0.1180 0.098 Uiso 0.192(6) 1 calc R U P A 2
H18F H 0.3107 0.0103 0.1251 0.098 Uiso 0.192(6) 1 calc R U P A 2
C21 C -0.14364(15) 0.21749(4) 0.19638(14) 0.0199(2) Uani 1 1 d . . . . .
C22 C -0.27926(15) 0.22411(4) 0.23526(15) 0.0228(3) Uani 1 1 d . . . . .
H22A H -0.3103 0.2491 0.2819 0.027 Uiso 1 1 calc R U . . .
C23 C -0.35919(14) 0.18691(4) 0.19226(14) 0.0197(2) Uani 1 1 d . . . . .
C24 C -0.51036(15) 0.17635(5) 0.20997(17) 0.0271(3) Uani 1 1 d . . . . .
H24A H -0.5538 0.2020 0.2488 0.041 Uiso 1 1 calc R U . . .
H24B H -0.5105 0.1514 0.2751 0.041 Uiso 1 1 calc R U . . .
H24C H -0.5659 0.1687 0.1176 0.041 Uiso 1 1 calc R U . . .
C25 C -0.01526(16) 0.24838(4) 0.21536(15) 0.0242(3) Uani 1 1 d . . . . .
C26 C -0.0014(2) 0.26918(6) 0.07176(19) 0.0439(5) Uani 1 1 d . . . . .
H26A H 0.0783 0.2903 0.0841 0.066 Uiso 1 1 calc R U . . .
H26B H -0.0909 0.2844 0.0342 0.066 Uiso 1 1 calc R U . . .
H26C H 0.0173 0.2461 0.0052 0.066 Uiso 1 1 calc R U . . .
C27 C -0.0382(2) 0.28441(6) 0.3224(2) 0.0422(4) Uani 1 1 d . . . . .
H27A H 0.0457 0.3039 0.3372 0.063 Uiso 1 1 calc R U . . .
H27B H -0.0507 0.2708 0.4127 0.063 Uiso 1 1 calc R U . . .
H27C H -0.1241 0.3015 0.2855 0.063 Uiso 1 1 calc R U . . .
C28 C 0.12367(17) 0.22379(5) 0.27351(19) 0.0351(4) Uani 1 1 d . . . . .
H28A H 0.2024 0.2450 0.2960 0.053 Uiso 1 1 calc R U . . .
H28B H 0.1468 0.2030 0.2020 0.053 Uiso 1 1 calc R U . . .
H28C H 0.1105 0.2078 0.3596 0.053 Uiso 1 1 calc R U . . .
C31 C -0.20158(15) 0.12510(4) -0.28286(14) 0.0201(3) Uani 1 1 d . . . . .
C32 C -0.34422(16) 0.11214(4) -0.32693(15) 0.0240(3) Uani 1 1 d . . . . .
H32A H -0.3914 0.1090 -0.4219 0.029 Uiso 1 1 calc R U . . .
C33 C -0.40289(15) 0.10491(4) -0.20457(15) 0.0220(3) Uani 1 1 d . . . . .
C34 C -0.55249(16) 0.09148(5) -0.18842(17) 0.0302(3) Uani 1 1 d . . . . .
H34A H -0.6094 0.0869 -0.2824 0.045 Uiso 1 1 calc R U . . .
H34B H -0.5968 0.1147 -0.1385 0.045 Uiso 1 1 calc R U . . .
H34C H -0.5491 0.0641 -0.1338 0.045 Uiso 1 1 calc R U . . .
C35 C -0.08745(16) 0.13836(4) -0.37098(14) 0.0230(3) Uani 1 1 d . . . . .
C36 C 0.04874(19) 0.11077(7) -0.33012(19) 0.0412(4) Uani 1 1 d . . . . .
H36A H 0.1193 0.1187 -0.3911 0.062 Uiso 1 1 calc R U . . .
H36B H 0.0248 0.0795 -0.3423 0.062 Uiso 1 1 calc R U . . .
H36C H 0.0892 0.1165 -0.2308 0.062 Uiso 1 1 calc R U . . .
C37 C -0.0514(2) 0.18728(5) -0.34579(19) 0.0396(4) Uani 1 1 d . . . . .
H37A H 0.0218 0.1960 -0.4029 0.059 Uiso 1 1 calc R U . . .
H37B H -0.0146 0.1921 -0.2451 0.059 Uiso 1 1 calc R U . . .
H37C H -0.1383 0.2049 -0.3732 0.059 Uiso 1 1 calc R U . . .
C38 C -0.1444(2) 0.13113(6) -0.52815(16) 0.0376(4) Uani 1 1 d . . . . .
H38A H -0.0709 0.1399 -0.5849 0.056 Uiso 1 1 calc R U . . .
H38B H -0.2311 0.1489 -0.5556 0.056 Uiso 1 1 calc R U . . .
H38C H -0.1676 0.1000 -0.5448 0.056 Uiso 1 1 calc R U . . .

loop_
_atom_site_aniso_label
_atom_site_aniso_U_11
_atom_site_aniso_U_22
_atom_site_aniso_U_33
_atom_site_aniso_U_23
_atom_site_aniso_U_13
_atom_site_aniso_U_12
Mg 0.0162(2) 0.0217(2) 0.0192(2) -0.00025(16) 0.00282(16) -0.00191(17)
F 0.0215(4) 0.0544(6) 0.0359(5) -0.0019(4) 0.0088(4) -0.0115(4)
N11 0.0150(5) 0.0196(5) 0.0231(5) -0.0008(4) 0.0034(4) 0.0012(4)
N12 0.0145(5) 0.0160(5) 0.0230(5) -0.0004(4) 0.0029(4) 0.0001(4)
N21 0.0167(5) 0.0174(5) 0.0216(5) -0.0001(4) 0.0027(4) -0.0030(4)
N22 0.0152(5) 0.0161(5) 0.0212(5) 0.0004(4) 0.0030(4) -0.0005(4)
N31 0.0192(5) 0.0202(5) 0.0197(5) -0.0002(4) 0.0029(4) -0.0011(4)
N32 0.0167(5) 0.0179(5) 0.0220(5) -0.0011(4) 0.0008(4) -0.0010(4)
B 0.0153(6) 0.0152(6) 0.0216(6) -0.0001(5) 0.0011(5) -0.0006(5)
C11 0.0181(6) 0.0181(6) 0.0254(6) -0.0018(5) 0.0025(5) 0.0023(5)
C12 0.0227(7) 0.0162(6) 0.0335(7) 0.0035(5) 0.0049(5) 0.0024(5)
C13 0.0206(6) 0.0148(5) 0.0269(6) -0.0005(5) 0.0044(5) -0.0007(5)
C14 0.0221(7) 0.0231(7) 0.0486(9) 0.0109(6) 0.0077(6) -0.0016(5)
C15 0.0183(6) 0.0235(6) 0.0322(7) 0.0004(5) 0.0038(5) 0.0052(5)
C16 0.0197(9) 0.0524(13) 0.077(2) -0.032(2) -0.0026(15) 0.0034(8)
C17 0.0246(11) 0.0409(18) 0.134(4) 0.0401(19) 0.0119(16) 0.0153(12)
C18 0.0281(11) 0.137(4) 0.0337(14) -0.0012(16) 0.0110(10) 0.0297(18)
C16A 0.0197(9) 0.0524(13) 0.077(2) -0.032(2) -0.0026(15) 0.0034(8)
C17A 0.0246(11) 0.0409(18) 0.134(4) 0.0401(19) 0.0119(16) 0.0153(12)
C18A 0.0281(11) 0.137(4) 0.0337(14) -0.0012(16) 0.0110(10) 0.0297(18)
C21 0.0242(6) 0.0148(5) 0.0202(6) 0.0016(4) 0.0018(5) -0.0010(5)
C22 0.0259(7) 0.0160(6) 0.0267(6) -0.0012(5) 0.0040(5) 0.0027(5)
C23 0.0192(6) 0.0188(6) 0.0211(6) 0.0007(5) 0.0026(5) 0.0036(5)
C24 0.0206(7) 0.0279(7) 0.0337(7) -0.0037(6) 0.0070(6) 0.0029(5)
C25 0.0281(7) 0.0177(6) 0.0261(7) -0.0002(5) 0.0025(5) -0.0069(5)
C26 0.0515(11) 0.0434(10) 0.0351(9) 0.0118(7) 0.0013(8) -0.0247(8)
C27 0.0468(11) 0.0270(8) 0.0538(11) -0.0162(7) 0.0106(8) -0.0127(7)
C28 0.0246(8) 0.0314(8) 0.0470(10) 0.0006(7) -0.0020(7) -0.0085(6)
C31 0.0255(7) 0.0138(5) 0.0198(6) -0.0002(4) -0.0003(5) 0.0032(5)
C32 0.0280(7) 0.0193(6) 0.0216(6) -0.0027(5) -0.0055(5) 0.0020(5)
C33 0.0214(6) 0.0157(6) 0.0266(6) -0.0029(5) -0.0038(5) 0.0011(5)
C34 0.0227(7) 0.0287(7) 0.0363(8) -0.0035(6) -0.0044(6) -0.0046(6)
C35 0.0300(7) 0.0212(6) 0.0182(6) 0.0000(5) 0.0045(5) 0.0023(5)
C36 0.0366(9) 0.0528(11) 0.0374(9) 0.0141(8) 0.0153(7) 0.0148(8)
C37 0.0539(11) 0.0287(8) 0.0405(9) -0.0061(7) 0.0205(8) -0.0134(7)
C38 0.0505(10) 0.0438(9) 0.0182(7) 0.0006(6) 0.0044(6) -0.0044(8)

loop_
_atom_type_symbol
_atom_type_description
_atom_type_scat_dispersion_real
_atom_type_scat_dispersion_imag
_atom_type_scat_source
C C 0.0033 0.0016 'International Tables Vol C Tables 4.2.6.8 and 6.1.1.4'
H H 0.0000 0.0000 'International Tables Vol C Tables 4.2.6.8 and 6.1.1.4'
B B 0.0013 0.0007 'International Tables Vol C Tables 4.2.6.8 and 6.1.1.4'
N N 0.0061 0.0033 'International Tables Vol C Tables 4.2.6.8 and 6.1.1.4'
F F 0.0171 0.0103 'International Tables Vol C Tables 4.2.6.8 and 6.1.1.4'
Mg Mg 0.0486 0.0363 'International Tables Vol C Tables 4.2.6.8 and 6.1.1.4'

loop_
_geom_angle_atom_site_label_1
_geom_angle_atom_site_label_2
_geom_angle_atom_site_label_3
_geom_angle
F Mg N21 124.36(5)
F Mg N31 121.59(5)
N21 Mg N31 92.88(5)
F Mg N11 124.64(5)
N21 Mg N11 92.41(5)
N31 Mg N11 91.93(5)
C11 N11 N12 106.86(10)
C11 N11 Mg 141.39(9)
N12 N11 Mg 111.52(8)
C13 N12 N11 109.56(10)
C13 N12 B 129.25(11)
N11 N12 B 121.19(10)
C21 N21 N22 106.69(11)
C21 N21 Mg 141.31(9)
N22 N21 Mg 111.85(8)
C23 N22 N21 109.73(10)
C23 N22 B 129.19(11)
N21 N22 B 121.06(10)
C31 N31 N32 107.19(11)
C31 N31 Mg 140.50(10)
N32 N31 Mg 112.30(8)
C33 N32 N31 109.51(11)
C33 N32 B 129.68(11)
N31 N32 B 120.70(10)
N32 B N22 109.34(10)
N32 B N12 109.38(10)
N22 B N12 109.73(10)
N11 C11 C12 109.52(12)
N11 C11 C15 121.65(12)
C12 C11 C15 128.83(12)
C13 C12 C11 106.07(12)
N12 C13 C12 107.99(12)
N12 C13 C14 123.33(12)
C12 C13 C14 128.67(13)
C18A C15 C16A 115.8(9)
C18A C15 C11 109.5(5)
C16A C15 C11 113.3(6)
C11 C15 C17 110.18(15)
C11 C15 C16 108.74(14)
C17 C15 C16 109.7(2)
C11 C15 C18 109.53(14)
C17 C15 C18 109.3(2)
C16 C15 C18 109.4(2)
C18A C15 C17A 107.5(9)
C16A C15 C17A 102.3(9)
C11 C15 C17A 107.7(5)
N21 C21 C22 109.61(12)
N21 C21 C25 121.89(12)
C22 C21 C25 128.47(12)
C23 C22 C21 106.30(12)
N22 C23 C22 107.66(12)
N22 C23 C24 123.62(12)
C22 C23 C24 128.71(12)
C21 C25 C26 109.00(12)
C21 C25 C28 111.12(12)
C26 C25 C28 109.71(14)
C21 C25 C27 109.15(13)
C26 C25 C27 109.93(14)
C28 C25 C27 107.91(13)
N31 C31 C32 109.19(12)
N31 C31 C35 121.21(12)
C32 C31 C35 129.58(12)
C33 C32 C31 106.38(12)
N32 C33 C32 107.72(12)
N32 C33 C34 122.80(13)
C32 C33 C34 129.47(13)
C31 C35 C38 109.58(13)
C31 C35 C36 110.55(12)
C38 C35 C36 108.83(13)
C31 C35 C37 109.19(12)
C38 C35 C37 109.16(13)
C36 C35 C37 109.52(15)

loop_
_geom_bond_atom_site_label_1
_geom_bond_atom_site_label_2
_geom_bond_distance
Mg F 1.7977(11)
Mg N21 2.0872(12)
Mg N31 2.0899(13)
Mg N11 2.0995(13)
N11 C11 1.3439(17)
N11 N12 1.3829(15)
N12 C13 1.3520(17)
N12 B 1.5605(18)
N21 C21 1.3451(17)
N21 N22 1.3841(15)
N22 C23 1.3558(16)
N22 B 1.5522(18)
N31 C31 1.3438(17)
N31 N32 1.3811(16)
N32 C33 1.3540(17)
N32 B 1.5517(19)
C11 C12 1.4013(19)
C11 C15 1.5160(19)
C12 C13 1.3838(19)
C13 C14 1.496(2)
C15 C18A 1.417(14)
C15 C16A 1.425(17)
C15 C17 1.519(3)
C15 C16 1.538(3)
C15 C18 1.547(3)
C15 C17A 1.564(17)
C21 C22 1.400(2)
C21 C25 1.5196(19)
C22 C23 1.3849(19)
C23 C24 1.495(2)
C25 C26 1.533(2)
C25 C28 1.534(2)
C25 C27 1.535(2)
C31 C32 1.401(2)
C31 C35 1.519(2)
C32 C33 1.386(2)
C33 C34 1.498(2)
C35 C38 1.528(2)
C35 C36 1.532(2)
C35 C37 1.536(2)
